data_2103381
loop_
_publ_author_name
'Marsh, Richard E.'

_publ_section_title
;
 The space groups of point group <i>C</i>~3~: some corrections, some
 comments
;
_journal_issue 5
_journal_name_full 'Acta Crystallographica Section B'
_journal_page_first 893
_journal_page_last 899
_journal_paper_doi 10.1107/S0108768102011758
_journal_volume 58
_journal_year 2002
_chemical_formula_moiety 'C29 H44 O9, 0.5(C3 H6 O)'
_chemical_formula_sum 'C30.5 H47 O9.5'
_symmetry_cell_setting trigonal
_symmetry_space_group_name_H-M 'P 32 2 1'
_cell_angle_alpha 90.00
_cell_angle_beta 90.00
_cell_angle_gamma 120.00
_cell_formula_units_Z 6
_cell_length_a 12.115
_cell_length_b 12.115
_cell_length_c 36.851
_cell_volume 4684.106
_cod_data_source_file bk0117.cif
_cod_data_source_block YONLIW
_cod_depositor_comments
;
 Adding the _cell_formula_units_Z and _chemical_formula_moiety data items
 after consulting the original publication.

 Antanas Vaitkus,
 2017-08-03
;
_cod_database_code 2103381

loop_
_atom_site_label
_atom_site_fract_x
_atom_site_fract_y
_atom_site_fract_z
O1 0.583 0.497 0.1544
O2 0.586 0.820 0.1126
O3 0.557 0.301 0.0714
O4 0.430 0.372 0.0893
O5 0.732 0.445 0.1336
O6 0.514 0.298 0.2094
O7 0.850 0.540 0.1977
O8 0.764 0.968 0.0492
O9 0.965 0.944 0.0800
C1 0.619 0.402 0.1532
C2 0.640 0.368 0.1925
C3 0.726 0.490 0.2140
C4 0.684 0.590 0.2126
C5 0.673 0.617 0.1718
C6 0.622 0.709 0.1648
C7 0.620 0.727 0.1242
C8 0.716 0.849 0.1055
C9 0.743 0.850 0.0644
C10 0.867 0.846 0.0575
C11 0.856 0.717 0.0659
C12 0.762 0.614 0.0402
C13 0.787 0.500 0.0402
C14 0.685 0.386 0.0192
C15 0.553 0.338 0.0340
C16 0.494 0.326 0.0964
C17 0.508 0.286 0.1342
C18 0.510 0.224 0.2400
C19 0.560 0.552 0.2344
C20 0.696 0.832 0.1864
C21 0.663 0.986 0.0480
C22 1.093 0.996 0.0645
C23 0.450 0.216 0.0139
C24 0.418 0.092 0.0258
C25 0.320 -0.014 0.0048
C26 0.267 0.015 -0.0234
C27 0.296 0.132 -0.0353
C28 0.395 0.244 -0.0166
C29 0.530 0.171 0.1329
